data_4311946
loop_
_publ_author_name
'Erwin Reisner'
'Vladimir B. Arion'
'M. F\'atima C. Guedes da Silva'
'Roman Lichtenecker'
'Anna Eichinger'
'Bernhard K. Keppler'
'Vadim Yu. Kukushkin'
'Armando J.L. Pombeiro'

_publ_section_title
;
 Tuning of Redox Potentials for the Design of Ruthenium Anticancer Drugs -
 an Electrochemical Study of [trans-RuCl4L(DMSO)]- and [trans-RuCl4L2]-
 Complexes, where L = Imidazole, 1,2,4-Triazole, Indazole
;
_journal_name_full 'Inorganic Chemistry'
_journal_page_first 7083
_journal_page_last 7093
_journal_paper_doi 10.1021/ic049479c
_journal_volume 43
_journal_year 2004
_chemical_formula_sum 'C16 H19 Cl4 N4 O Ru S'
_chemical_formula_weight 558.28
_chemical_name_systematic
; 
Indazolium trans-tetrachlorodimethylsulfoxide(indazole)ruthenate(III) 
;
_space_group_IT_number 14
_symmetry_cell_setting monoclinic
_symmetry_space_group_name_Hall '-P 2yn'
_symmetry_space_group_name_H-M 'P 1 21/n 1'
_atom_sites_solution_hydrogens geom
_atom_sites_solution_primary direct
_atom_sites_solution_secondary difmap
_audit_creation_method SHELXL-97
_cell_angle_alpha 90.00
_cell_angle_beta 103.00(3)
_cell_angle_gamma 90.00
_cell_formula_units_Z 4
_cell_length_a 10.619(2)
_cell_length_b 8.691(2)
_cell_length_c 22.667(5)
_cell_measurement_temperature 120(2)
_cell_volume 2038.3(8)
_computing_structure_refinement 'SHELXL-97 (Sheldrick, 1997)'
_computing_structure_solution 'SHELXS-97 (Sheldrick, 1990)'
_diffrn_ambient_temperature 120(2)
_diffrn_measured_fraction_theta_full 0.889
_diffrn_measured_fraction_theta_max 0.889
_diffrn_radiation_monochromator graphite
_diffrn_radiation_source 'fine-focus sealed tube'
_diffrn_radiation_type MoK\a
_diffrn_radiation_wavelength 0.71073
_diffrn_reflns_av_R_equivalents 0.0243
_diffrn_reflns_av_sigmaI/netI 0.0508
_diffrn_reflns_limit_h_max 17
_diffrn_reflns_limit_h_min -17
_diffrn_reflns_limit_k_max 13
_diffrn_reflns_limit_k_min -9
_diffrn_reflns_limit_l_max 36
_diffrn_reflns_limit_l_min -36
_diffrn_reflns_number 13527
_diffrn_reflns_theta_full 34.90
_diffrn_reflns_theta_max 34.90
_diffrn_reflns_theta_min 2.35
_exptl_absorpt_coefficient_mu 1.411
_exptl_absorpt_correction_type none
_exptl_crystal_colour brick-red
_exptl_crystal_density_diffrn 1.819
_exptl_crystal_density_method 'not measured'
_exptl_crystal_description plate
_exptl_crystal_F_000 1116
_exptl_crystal_size_max 0.30
_exptl_crystal_size_mid 0.12
_exptl_crystal_size_min 0.05
_refine_diff_density_max 0.601
_refine_diff_density_min -0.946
_refine_diff_density_rms 0.101
_refine_ls_extinction_method none
_refine_ls_goodness_of_fit_ref 1.026
_refine_ls_hydrogen_treatment mixed
_refine_ls_matrix_type full
_refine_ls_number_parameters 246
_refine_ls_number_reflns 8323
_refine_ls_number_restraints 0
_refine_ls_restrained_S_all 1.026
_refine_ls_R_factor_all 0.0426
_refine_ls_R_factor_gt 0.0296
_refine_ls_shift/su_max 0.002
_refine_ls_shift/su_mean 0.000
_refine_ls_structure_factor_coef Fsqd
_refine_ls_weighting_details 'w=1/[\s^2^(Fo^2^)+(0.0186P)^2^+0.5104P] where P=(Fo^2^+2Fc^2^)/3'
_refine_ls_weighting_scheme calc
_refine_ls_wR_factor_gt 0.0659
_refine_ls_wR_factor_ref 0.0709
_reflns_number_gt 6741
_reflns_number_total 8323
_reflns_threshold_expression >2sigma(I)
_cod_data_source_file ic049479csi20040624_074927_1.cif
_cod_data_source_block ARNAV201(A3)
_cod_depositor_comments
;
The following automatic conversions were performed:

'_refine_ls_weighting_scheme' value 'calc
w=1/[\s^2^(Fo^2^)+(0.0186P)^2^+0.5104P] where P=(Fo^2^+2Fc^2^)/3' was
changed to 'calc'. New tag '_refine_ls_weighting_details' was
created. The value of the new tag was set to
'w=1/[\s^2^(Fo^2^)+(0.0186P)^2^+0.5104P] where P=(Fo^2^+2Fc^2^)/3'.

Automatic conversion script
Id: cif_fix_values 3143 2015-03-26 13:38:13Z robertas 
;
_cod_database_code 4311946

loop_
_symmetry_equiv_pos_as_xyz
'x, y, z'
'-x+1/2, y+1/2, -z+1/2'
'-x, -y, -z'
'x-1/2, -y-1/2, z-1/2'

loop_
_atom_site_label
_atom_site_type_symbol
_atom_site_fract_x
_atom_site_fract_y
_atom_site_fract_z
_atom_site_U_iso_or_equiv
_atom_site_adp_type
_atom_site_occupancy
_atom_site_calc_flag
_atom_site_refinement_flags
_atom_site_disorder_assembly
_atom_site_disorder_group
Ru Ru 0.178479(11) 0.820735(13) 0.122829(5) 0.01183(3) Uani 1 d . . .
Cl1 Cl 0.16545(4) 0.55182(4) 0.112511(17) 0.01703(7) Uani 1 d . . .
Cl2 Cl -0.01862(4) 0.83382(4) 0.046765(17) 0.01779(7) Uani 1 d . . .
Cl3 Cl 0.37589(4) 0.80036(4) 0.193937(17) 0.01726(7) Uani 1 d . . .
Cl4 Cl 0.19028(4) 1.09142(4) 0.127666(18) 0.01797(8) Uani 1 d . . .
S1 S 0.06193(4) 0.83688(4) 0.196334(16) 0.01311(7) Uani 1 d . . .
O1 O -0.05713(11) 0.93396(13) 0.18037(5) 0.0189(2) Uani 1 d . . .
N1 N 0.28418(13) 0.82331(14) 0.05539(6) 0.0149(2) Uani 1 d . . .
N2 N 0.26570(14) 0.93101(15) 0.01124(6) 0.0186(3) Uani 1 d . . .
H20 H 0.2115 1.0058 0.0080 0.022 Uiso 1 calc R . .
N3 N -0.07099(14) 0.26693(17) 0.07478(6) 0.0208(3) Uani 1 d . . .
H30 H -0.0252 0.2143 0.0552 0.025 Uiso 1 calc R . .
N4 N -0.09394(14) 0.22450(16) 0.12844(6) 0.0199(3) Uani 1 d . . .
H40 H -0.0651 0.1432 0.1486 0.024 Uiso 1 calc R . .
C1 C 0.37520(15) 0.72742(18) 0.04639(7) 0.0168(3) Uani 1 d . . .
H1 H 0.4063 0.6435 0.0708 0.020 Uiso 1 calc R . .
C2 C 0.41793(15) 0.77190(19) -0.00600(7) 0.0189(3) Uani 1 d . . .
C3 C 0.50800(18) 0.7143(2) -0.03784(9) 0.0288(4) Uani 1 d . . .
H3 H 0.5564 0.6265 -0.0248 0.035 Uiso 1 calc R . .
C4 C 0.5215(2) 0.7928(3) -0.08887(9) 0.0369(5) Uani 1 d . . .
H4 H 0.5810 0.7576 -0.1102 0.044 Uiso 1 calc R . .
C5 C 0.4479(2) 0.9246(2) -0.10955(9) 0.0373(5) Uani 1 d . . .
H5 H 0.4605 0.9743 -0.1441 0.045 Uiso 1 calc R . .
C6 C 0.3577(2) 0.9825(2) -0.08015(8) 0.0304(4) Uani 1 d . . .
H6 H 0.3080 1.0684 -0.0944 0.037 Uiso 1 calc R . .
C7 C 0.34522(17) 0.90438(18) -0.02756(7) 0.0192(3) Uani 1 d . . .
C8 C -0.12723(16) 0.39914(19) 0.05573(7) 0.0191(3) Uani 1 d . . .
H8 H -0.1231 0.4504 0.0202 0.023 Uiso 1 calc R . .
C9 C -0.19459(15) 0.44802(17) 0.09934(7) 0.0163(3) Uani 1 d . . .
C10 C -0.27187(17) 0.57725(19) 0.10497(8) 0.0226(3) Uani 1 d . . .
H10 H -0.2872 0.6541 0.0757 0.027 Uiso 1 calc R . .
C11 C -0.32335(17) 0.5852(2) 0.15513(9) 0.0258(4) Uani 1 d . . .
H11 H -0.3754 0.6685 0.1596 0.031 Uiso 1 calc R . .
C12 C -0.29935(17) 0.4696(2) 0.20044(8) 0.0246(4) Uani 1 d . . .
H12 H -0.3361 0.4793 0.2338 0.030 Uiso 1 calc R . .
C13 C -0.22337(18) 0.34372(19) 0.19653(8) 0.0216(3) Uani 1 d . . .
H13 H -0.2073 0.2688 0.2266 0.026 Uiso 1 calc R . .
C14 C -0.17101(16) 0.33363(17) 0.14485(7) 0.0159(3) Uani 1 d . . .
C15 C 0.15466(16) 0.91082(19) 0.26548(7) 0.0195(3) Uani 1 d . . .
H15A H 0.1837 1.0128 0.2590 0.029 Uiso 1 calc R . .
H15B H 0.2281 0.8455 0.2799 0.029 Uiso 1 calc R . .
H15C H 0.1024 0.9142 0.2950 0.029 Uiso 1 calc R . .
C16 C 0.01577(17) 0.65641(18) 0.22194(8) 0.0195(3) Uani 1 d . . .
H16A H -0.0345 0.6731 0.2516 0.029 Uiso 1 calc R . .
H16B H 0.0917 0.5983 0.2397 0.029 Uiso 1 calc R . .
H16C H -0.0348 0.6005 0.1883 0.029 Uiso 1 calc R . .

loop_
_atom_site_aniso_label
_atom_site_aniso_U_11
_atom_site_aniso_U_22
_atom_site_aniso_U_33
_atom_site_aniso_U_23
_atom_site_aniso_U_13
_atom_site_aniso_U_12
Ru 0.01320(6) 0.01141(6) 0.01162(6) 0.00028(4) 0.00433(4) -0.00008(4)
Cl1 0.02158(18) 0.01237(16) 0.01655(16) -0.00061(12) 0.00307(14) -0.00094(12)
Cl2 0.01611(17) 0.02355(18) 0.01390(16) 0.00305(13) 0.00376(13) 0.00237(13)
Cl3 0.01599(17) 0.01850(17) 0.01658(16) -0.00081(13) 0.00214(14) -0.00030(13)
Cl4 0.01930(17) 0.01209(16) 0.02506(18) 0.00050(13) 0.01035(15) -0.00024(12)
S1 0.01494(17) 0.01335(16) 0.01191(15) -0.00015(12) 0.00486(13) -0.00096(12)
O1 0.0186(6) 0.0213(5) 0.0185(5) 0.0025(4) 0.0080(5) 0.0051(4)
N1 0.0151(6) 0.0159(6) 0.0146(6) 0.0001(4) 0.0054(5) 0.0002(4)
N2 0.0245(7) 0.0159(6) 0.0176(6) 0.0002(5) 0.0094(5) -0.0001(5)
N3 0.0176(7) 0.0263(7) 0.0203(6) -0.0058(6) 0.0082(5) -0.0002(5)
N4 0.0227(7) 0.0193(6) 0.0184(6) 0.0017(5) 0.0059(6) 0.0045(5)
C1 0.0164(7) 0.0181(7) 0.0162(7) -0.0018(6) 0.0044(6) 0.0016(6)
C2 0.0155(7) 0.0241(8) 0.0188(7) -0.0071(6) 0.0072(6) -0.0040(6)
C3 0.0176(8) 0.0421(10) 0.0288(9) -0.0171(8) 0.0098(7) -0.0054(7)
C4 0.0288(10) 0.0567(13) 0.0320(10) -0.0248(10) 0.0210(9) -0.0219(9)
C5 0.0554(14) 0.0390(11) 0.0251(9) -0.0137(8) 0.0254(10) -0.0305(10)
C6 0.0520(13) 0.0228(8) 0.0196(8) -0.0038(7) 0.0145(8) -0.0171(8)
C7 0.0254(8) 0.0193(7) 0.0151(7) -0.0056(6) 0.0090(6) -0.0087(6)
C8 0.0202(8) 0.0221(8) 0.0151(7) -0.0002(6) 0.0042(6) -0.0051(6)
C9 0.0173(7) 0.0168(7) 0.0141(6) -0.0006(5) 0.0021(5) -0.0029(5)
C10 0.0243(9) 0.0181(7) 0.0229(8) -0.0005(6) -0.0002(7) 0.0024(6)
C11 0.0206(8) 0.0244(8) 0.0320(9) -0.0100(7) 0.0049(7) 0.0038(7)
C12 0.0240(8) 0.0292(9) 0.0243(8) -0.0106(7) 0.0129(7) -0.0081(7)
C13 0.0278(9) 0.0212(8) 0.0178(7) 0.0002(6) 0.0093(7) -0.0064(6)
C14 0.0152(7) 0.0157(7) 0.0167(7) -0.0003(5) 0.0036(6) -0.0014(5)
C15 0.0220(8) 0.0225(8) 0.0146(7) -0.0054(6) 0.0055(6) -0.0040(6)
C16 0.0231(8) 0.0173(7) 0.0191(7) 0.0021(6) 0.0067(6) -0.0041(6)

loop_
_atom_type_symbol
_atom_type_description
_atom_type_scat_dispersion_real
_atom_type_scat_dispersion_imag
_atom_type_scat_source
C C 0.0033 0.0016 'International Tables Vol C Tables 4.2.6.8 and 6.1.1.4'
H H 0.0000 0.0000 'International Tables Vol C Tables 4.2.6.8 and 6.1.1.4'
N N 0.0061 0.0033 'International Tables Vol C Tables 4.2.6.8 and 6.1.1.4'
O O 0.0106 0.0060 'International Tables Vol C Tables 4.2.6.8 and 6.1.1.4'
Cl Cl 0.1484 0.1585 'International Tables Vol C Tables 4.2.6.8 and 6.1.1.4'
Ru Ru -1.2594 0.8363 'International Tables Vol C Tables 4.2.6.8 and 6.1.1.4'
S S 0.1246 0.1234 'International Tables Vol C Tables 4.2.6.8 and 6.1.1.4'

loop_
_geom_angle_atom_site_label_1
_geom_angle_atom_site_label_2
_geom_angle_atom_site_label_3
_geom_angle
_geom_angle_site_symmetry_1
_geom_angle_site_symmetry_3
_geom_angle_publ_flag
N1 Ru S1 175.87(3) . . ?
N1 Ru Cl3 87.67(4) . . ?
S1 Ru Cl3 92.89(2) . . ?
N1 Ru Cl1 88.12(3) . . ?
S1 Ru Cl1 95.964(13) . . ?
Cl3 Ru Cl1 90.963(14) . . ?
N1 Ru Cl4 89.52(3) . . ?
S1 Ru Cl4 86.380(13) . . ?
Cl3 Ru Cl4 90.770(14) . . ?
Cl1 Ru Cl4 177.012(14) . . ?
N1 Ru Cl2 89.95(4) . . ?
S1 Ru Cl2 89.60(2) . . ?
Cl3 Ru Cl2 177.112(13) . . ?
Cl1 Ru Cl2 87.321(14) . . ?
Cl4 Ru Cl2 90.847(14) . . ?
O1 S1 C15 106.29(8) . . ?
O1 S1 C16 107.24(8) . . ?
C15 S1 C16 99.79(8) . . ?
O1 S1 Ru 115.09(5) . . ?
C15 S1 Ru 112.42(6) . . ?
C16 S1 Ru 114.62(6) . . ?
C1 N1 N2 108.09(12) . . ?
C1 N1 Ru 129.47(11) . . ?
N2 N1 Ru 122.44(10) . . ?
N1 N2 C7 110.53(13) . . ?
N1 N2 H20 124.7 . . ?
C7 N2 H20 124.7 . . ?
C8 N3 N4 111.93(13) . . ?
C8 N3 H30 124.0 . . ?
N4 N3 H30 124.0 . . ?
N3 N4 C14 107.41(13) . . ?
N3 N4 H40 126.3 . . ?
C14 N4 H40 126.3 . . ?
N1 C1 C2 109.84(14) . . ?
N1 C1 H1 125.1 . . ?
C2 C1 H1 125.1 . . ?
C7 C2 C3 119.52(16) . . ?
C7 C2 C1 105.04(13) . . ?
C3 C2 C1 135.43(17) . . ?
C4 C3 C2 117.62(19) . . ?
C4 C3 H3 121.2 . . ?
C2 C3 H3 121.2 . . ?
C3 C4 C5 121.87(17) . . ?
C3 C4 H4 119.1 . . ?
C5 C4 H4 119.1 . . ?
C6 C5 C4 122.02(17) . . ?
C6 C5 H5 119.0 . . ?
C4 C5 H5 119.0 . . ?
C5 C6 C7 116.3(2) . . ?
C5 C6 H6 121.9 . . ?
C7 C6 H6 121.9 . . ?
N2 C7 C6 130.82(17) . . ?
N2 C7 C2 106.50(13) . . ?
C6 C7 C2 122.66(16) . . ?
N3 C8 C9 107.22(13) . . ?
N3 C8 H8 126.4 . . ?
C9 C8 H8 126.4 . . ?
C8 C9 C10 134.36(15) . . ?
C8 C9 C14 105.38(14) . . ?
C10 C9 C14 120.26(14) . . ?
C11 C10 C9 117.58(16) . . ?
C11 C10 H10 121.2 . . ?
C9 C10 H10 121.2 . . ?
C10 C11 C12 121.70(16) . . ?
C10 C11 H11 119.2 . . ?
C12 C11 H11 119.2 . . ?
C13 C12 C11 121.98(15) . . ?
C13 C12 H12 119.0 . . ?
C11 C12 H12 119.0 . . ?
C12 C13 C14 116.80(16) . . ?
C12 C13 H13 121.6 . . ?
C14 C13 H13 121.6 . . ?
N4 C14 C13 130.28(15) . . ?
N4 C14 C9 108.05(13) . . ?
C13 C14 C9 121.67(15) . . ?
S1 C15 H15A 109.5 . . ?
S1 C15 H15B 109.5 . . ?
H15A C15 H15B 109.5 . . ?
S1 C15 H15C 109.5 . . ?
H15A C15 H15C 109.5 . . ?
H15B C15 H15C 109.5 . . ?
S1 C16 H16A 109.5 . . ?
S1 C16 H16B 109.5 . . ?
H16A C16 H16B 109.5 . . ?
S1 C16 H16C 109.5 . . ?
H16A C16 H16C 109.5 . . ?
H16B C16 H16C 109.5 . . ?

loop_
_geom_bond_atom_site_label_1
_geom_bond_atom_site_label_2
_geom_bond_distance
_geom_bond_site_symmetry_2
_geom_bond_publ_flag
Ru N1 2.0901(13) . ?
Ru S1 2.2924(7) . ?
Ru Cl3 2.3460(9) . ?
Ru Cl1 2.3497(7) . ?
Ru Cl4 2.3571(7) . ?
Ru Cl2 2.3964(9) . ?
S1 O1 1.4951(12) . ?
S1 C15 1.7734(17) . ?
S1 C16 1.7790(16) . ?
N1 C1 1.3264(19) . ?
N1 N2 1.3520(18) . ?
N2 C7 1.369(2) . ?
N2 H20 0.8600 . ?
N3 C8 1.322(2) . ?
N3 N4 1.3446(18) . ?
N3 H30 0.8600 . ?
N4 C14 1.358(2) . ?
N4 H40 0.8600 . ?
C1 C2 1.417(2) . ?
C1 H1 0.9300 . ?
C2 C7 1.411(2) . ?
C2 C3 1.413(2) . ?
C3 C4 1.378(3) . ?
C3 H3 0.9300 . ?
C4 C5 1.407(3) . ?
C4 H4 0.9300 . ?
C5 C6 1.379(3) . ?
C5 H5 0.9300 . ?
C6 C7 1.404(2) . ?
C6 H6 0.9300 . ?
C8 C9 1.410(2) . ?
C8 H8 0.9300 . ?
C9 C10 1.414(2) . ?
C9 C14 1.414(2) . ?
C10 C11 1.370(3) . ?
C10 H10 0.9300 . ?
C11 C12 1.418(3) . ?
C11 H11 0.9300 . ?
C12 C13 1.374(2) . ?
C12 H12 0.9300 . ?
C13 C14 1.408(2) . ?
C13 H13 0.9300 . ?
C15 H15A 0.9600 . ?
C15 H15B 0.9600 . ?
C15 H15C 0.9600 . ?
C16 H16A 0.9600 . ?
C16 H16B 0.9600 . ?
C16 H16C 0.9600 . ?

loop_
_geom_torsion_atom_site_label_1
_geom_torsion_atom_site_label_2
_geom_torsion_atom_site_label_3
_geom_torsion_atom_site_label_4
_geom_torsion
_geom_torsion_site_symmetry_1
_geom_torsion_site_symmetry_2
_geom_torsion_site_symmetry_3
_geom_torsion_site_symmetry_4
_geom_torsion_publ_flag
N1 Ru S1 O1 49.9(5) . . . . ?
Cl3 Ru S1 O1 147.61(6) . . . . ?
Cl1 Ru S1 O1 -121.12(6) . . . . ?
Cl4 Ru S1 O1 57.02(6) . . . . ?
Cl2 Ru S1 O1 -33.85(6) . . . . ?
N1 Ru S1 C15 -72.0(5) . . . . ?
Cl3 Ru S1 C15 25.72(6) . . . . ?
Cl1 Ru S1 C15 116.99(6) . . . . ?
Cl4 Ru S1 C15 -64.87(6) . . . . ?
Cl2 Ru S1 C15 -155.74(6) . . . . ?
N1 Ru S1 C16 175.0(5) . . . . ?
Cl3 Ru S1 C16 -87.32(7) . . . . ?
Cl1 Ru S1 C16 3.95(7) . . . . ?
Cl4 Ru S1 C16 -177.91(7) . . . . ?
Cl2 Ru S1 C16 91.22(7) . . . . ?
S1 Ru N1 C1 148.9(5) . . . . ?
Cl3 Ru N1 C1 51.00(14) . . . . ?
Cl1 Ru N1 C1 -40.04(14) . . . . ?
Cl4 Ru N1 C1 141.79(14) . . . . ?
Cl2 Ru N1 C1 -127.36(14) . . . . ?
S1 Ru N1 N2 -32.0(6) . . . . ?
Cl3 Ru N1 N2 -129.91(11) . . . . ?
Cl1 Ru N1 N2 139.04(12) . . . . ?
Cl4 Ru N1 N2 -39.12(11) . . . . ?
Cl2 Ru N1 N2 51.72(11) . . . . ?
C1 N1 N2 C7 0.50(17) . . . . ?
Ru N1 N2 C7 -178.76(10) . . . . ?
C8 N3 N4 C14 1.00(19) . . . . ?
N2 N1 C1 C2 -0.63(18) . . . . ?
Ru N1 C1 C2 178.55(11) . . . . ?
N1 C1 C2 C7 0.52(18) . . . . ?
N1 C1 C2 C3 -178.44(18) . . . . ?
C7 C2 C3 C4 0.7(2) . . . . ?
C1 C2 C3 C4 179.57(18) . . . . ?
C2 C3 C4 C5 -0.8(3) . . . . ?
C3 C4 C5 C6 -0.3(3) . . . . ?
C4 C5 C6 C7 1.3(3) . . . . ?
N1 N2 C7 C6 178.27(17) . . . . ?
N1 N2 C7 C2 -0.16(18) . . . . ?
C5 C6 C7 N2 -179.58(17) . . . . ?
C5 C6 C7 C2 -1.4(3) . . . . ?
C3 C2 C7 N2 178.96(15) . . . . ?
C1 C2 C7 N2 -0.21(18) . . . . ?
C3 C2 C7 C6 0.4(3) . . . . ?
C1 C2 C7 C6 -178.80(16) . . . . ?
N4 N3 C8 C9 -0.95(19) . . . . ?
N3 C8 C9 C10 180.00(18) . . . . ?
N3 C8 C9 C14 0.52(18) . . . . ?
C8 C9 C10 C11 179.65(18) . . . . ?
C14 C9 C10 C11 -0.9(2) . . . . ?
C9 C10 C11 C12 0.8(3) . . . . ?
C10 C11 C12 C13 0.0(3) . . . . ?
C11 C12 C13 C14 -0.6(3) . . . . ?
N3 N4 C14 C13 179.58(17) . . . . ?
N3 N4 C14 C9 -0.62(18) . . . . ?
C12 C13 C14 N4 -179.77(17) . . . . ?
C12 C13 C14 C9 0.5(2) . . . . ?
C8 C9 C14 N4 0.07(18) . . . . ?
C10 C9 C14 N4 -179.50(15) . . . . ?
C8 C9 C14 C13 179.89(15) . . . . ?
C10 C9 C14 C13 0.3(2) . . . . ?
